data_2001921
loop_
_publ_author_name
'Van Meervelt, L.'

_publ_section_title
;
 Structure of <i>N</i>-(3-phthalimidooxypropyl)trifluoroacetamide
;
_journal_issue 3
_journal_name_full 'Acta Crystallographica Section C'
_journal_page_first 624
_journal_page_last 626
_journal_paper_doi 10.1107/S0108270192010473
_journal_volume 49
_journal_year 1993
_chemical_formula_sum 'C13 H11 F3 N2 O4'
_chemical_formula_weight 316.2
_space_group_IT_number 14
_space_group_name_Hall '-P 2yn'
_space_group_name_H-M_alt 'P 1 21/n 1'
_symmetry_cell_setting monoclinic
_symmetry_space_group_name_Hall '-P 2yn'
_symmetry_space_group_name_H-M 'P 1 21/n 1'
_atom_type_scat_source IntTabIV
_cell_angle_alpha 90
_cell_angle_beta 111.210(10)
_cell_angle_gamma 90
_cell_formula_units_Z 4
_cell_length_a 15.800(2)
_cell_length_b 4.9850(10)
_cell_length_c 18.875(3)
_cell_measurement_reflns_used 38
_cell_measurement_temperature 289
_cell_measurement_theta_max 38
_cell_measurement_theta_min 6
_cell_volume 1385.9(4)
_diffrn_measurement_device 'Siemens P4-PC'
_diffrn_measurement_method 2\q/\q
_diffrn_radiation_type 'Cu K\a'
_diffrn_radiation_wavelength 1.54178
_diffrn_reflns_av_R_equivalents 0.014
_diffrn_reflns_limit_h_max 15
_diffrn_reflns_limit_h_min 0
_diffrn_reflns_limit_k_max 4
_diffrn_reflns_limit_k_min 0
_diffrn_reflns_limit_l_max 17
_diffrn_reflns_limit_l_min -18
_diffrn_reflns_number 1509
_diffrn_reflns_theta_max 50.45
_diffrn_standards_decay_% 2
_diffrn_standards_interval_count 50
_diffrn_standards_number 3
_exptl_absorpt_coefficient_mu 1.188
_exptl_absorpt_correction_type none
_exptl_crystal_colour white
_exptl_crystal_density_diffrn 1.516
_exptl_crystal_description needles
_exptl_crystal_size_max 0.30
_exptl_crystal_size_mid 0.15
_exptl_crystal_size_min 0.10
_refine_diff_density_max 0.20
_refine_diff_density_min -0.18
_refine_ls_goodness_of_fit_obs 1.16
_refine_ls_hydrogen_treatment 'H atoms: riding model, fixed U'
_refine_ls_number_parameters 199
_refine_ls_number_reflns 924
_refine_ls_R_factor_obs 0.0459
_refine_ls_shift/esd_max 0.203
_refine_ls_structure_factor_coef F
_refine_ls_weighting_details 'w = 1/[\s^2^(F)+0.008F^2^]'
_refine_ls_weighting_scheme calc
_refine_ls_wR_factor_obs 0.0506
_reflns_number_observed 924
_reflns_number_total 1444
_reflns_observed_criterion F>4.0\s(F)
_cod_data_source_file ab1028.cif
_cod_data_source_block ab1028_structure_1_of_1
_cod_depositor_comments
;
The following automatic conversions were performed:

'_refine_ls_weighting_scheme' value '1/[\s^2^(F)+0.008F^2^]' was
changed to 'calc'. New tag '_refine_ls_weighting_details' was
created. The value of the new tag was set to 'w =
1/[\s^2^(F)+0.008F^2^]'.

Automatic conversion script
Id: cif_fix_values 3143 2015-03-26 13:38:13Z robertas 
;
_cod_original_cell_volume 1386.0(3)
_cod_database_code 2001921

loop_
_space_group_symop_id
_space_group_symop_operation_xyz
1 x,y,z
2 -x+1/2,y+1/2,-z+1/2
3 -x,-y,-z
4 x+1/2,-y+1/2,z+1/2

loop_
_atom_site_label
_atom_site_fract_x
_atom_site_fract_y
_atom_site_fract_z
_atom_site_U_iso_or_equiv
N(1) .2728(3) .0437(9) .3842(2) .051(2)
C(2) .2869(4) -.1408(12) .3345(3) .051(3)
C(3) .3828(3) -.0913(11) .3421(3) .043(2)
C(4) .4328(4) -.2142(12) .3055(3) .061(3)
C(5) .5205(4) -.1269(14) .3222(4) .073(3)
C(6) .5564(4) .0774(14) .3734(4) .071(3)
C(7) .5052(4) .2034(12) .4102(3) .063(3)
C(8) .4180(3) .1131(10) .3933(3) .044(2)
C(9) .3459(3) .2085(12) .4211(3) .050(2)
O(1) .1894(2) .0764(7) .3909(2) .056(2)
O(2) .2319(3) -.2992(9) .2979(2) .072(2)
O(9) .3478(2) .3869(8) .4649(2) .074(2)
C(10) .1809(3) -.1178(12) .4447(3) .063(3)
C(11) .0834(3) -.1074(12) .4384(3) .062(3)
C(12) .0192(3) -.2037(11) .3623(3) .058(3)
N(13) -.0749(3) -.1952(9) .3582(2) .053(2)
C(14) -.1203(3) -.4119(13) .3597(3) .049(3)
C(15) -.2153(4) -.3647(12) .3594(4) .059(3)
O(14) -.0931(3) -.6402(8) .3644(3) .090(2)
F(1) -.2755(2) -.5044(8) .3055(2) .108(2)
F(2) -.2421(2) -.1163(7) .3503(2) .095(2)
F(3) -.2227(2) -.4471(9) .4225(2) .113(2)
H(4A) .4077 -.3556 .2695 ?
H(5A) .5576 -.2095 .2977 ?
H(6A) .6179 .1337 .3839 ?
H(7A) .5297 .3469 .4457 ?
H(10A) .1956 -.2940 .4322 ?
H(10B) .2203 -.0721 .4953 ?
H(11A) .0761 -.2188 .4773 ?
H(11B) .0684 .0745 .4457 ?
H(12A) .0344 -.3851 .3547 ?
H(12B) .0257 -.0912 .3233 ?
H(13A) -.0861 -.0055 .3544 ?

loop_
_geom_angle_atom_site_label_1
_geom_angle_atom_site_label_2
_geom_angle_atom_site_label_3
_geom_angle
_geom_angle_publ_flag
C(2) N(1) C(9) 115.1(5) yes
C(9) N(1) O(1) 122.4(5) yes
N(1) C(2) O(2) 124.6(6) yes
C(2) C(3) C(4) 129.0(5) yes
C(4) C(3) C(8) 121.7(5) yes
C(4) C(5) C(6) 121.4(7) yes
C(6) C(7) C(8) 116.8(5) yes
C(3) C(8) C(9) 108.5(4) yes
N(1) C(9) C(8) 103.8(5) yes
C(8) C(9) O(9) 129.9(5) yes
O(1) C(10) C(11) 106.0(4) no
C(11) C(12) N(13) 111.3(5) no
N(13) C(14) C(15) 115.1(5) no
C(15) C(14) O(14) 118.1(5) no
C(14) C(15) F(2) 115.0(5) no
C(14) C(15) F(3) 111.3(4) no
F(2) C(15) F(3) 106.7(6) no
C(2) N(1) O(1) 122.2(4) yes
N(1) C(2) C(3) 103.4(4) yes
C(3) C(2) O(2) 132.0(6) yes
C(2) C(3) C(8) 109.2(5) yes
C(3) C(4) C(5) 117.4(5) yes
C(5) C(6) C(7) 121.2(6) yes
C(3) C(8) C(7) 121.5(5) yes
C(7) C(8) C(9) 130.0(5) yes
N(1) C(9) O(9) 126.3(6) yes
N(1) O(1) C(10) 108.7(3) yes
C(10) C(11) C(12) 112.4(5) no
C(12) N(13) C(14) 122.2(5) no
N(13) C(14) O(14) 126.7(5) no
C(14) C(15) F(1) 111.1(6) no
F(1) C(15) F(2) 107.0(4) no
F(1) C(15) F(3) 105.1(5) no

loop_
_geom_bond_atom_site_label_1
_geom_bond_atom_site_label_2
_geom_bond_distance
_geom_bond_publ_flag
N(1) C(2) 1.389(8) yes
N(1) O(1) 1.377(6) yes
C(2) O(2) 1.192(6) yes
C(3) C(8) 1.375(7) yes
C(5) C(6) 1.377(9) yes
C(7) C(8) 1.373(7) yes
C(9) O(9) 1.208(7) yes
C(10) C(11) 1.502(8) no
C(12) N(13) 1.461(7) no
C(14) C(15) 1.516(9) no
C(15) F(1) 1.314(7) no
C(15) F(3) 1.304(9) no
N(1) C(9) 1.382(6) yes
C(2) C(3) 1.490(8) yes
C(3) C(4) 1.369(9) yes
C(4) C(5) 1.375(9) yes
C(6) C(7) 1.393(10) yes
C(8) C(9) 1.495(9) yes
O(1) C(10) 1.445(7) yes
C(11) C(12) 1.506(7) no
N(13) C(14) 1.303(8) no
C(14) O(14) 1.208(7) no
C(15) F(2) 1.300(7) no
